data_4079947
loop_
_publ_author_name
'Przyojski, Jacob A.'
'Arman, Hadi D.'
'Tonzetich, Zachary J.'

_publ_section_title
;
 NHC Complexes of Cobalt(II) Relevant to Catalytic C--C Coupling Reactions
;
_journal_issue 3
_journal_name_full Organometallics
_journal_page_first 723
_journal_paper_doi 10.1021/om3010756
_journal_volume 32
_journal_year 2013
_chemical_formula_moiety 'C42 H48 Cl2 Co N4, C6 H6'
_chemical_formula_sum 'C48 H54 Cl2 Co N4'
_chemical_formula_weight 816.78
_chemical_name_systematic
; 
 ? 
;
_space_group_IT_number 19
_symmetry_cell_setting orthorhombic
_symmetry_space_group_name_Hall 'P 2ac 2ab'
_symmetry_space_group_name_H-M 'P 21 21 21'
_atom_sites_solution_hydrogens geom
_atom_sites_solution_primary direct
_atom_sites_solution_secondary difmap
_audit_creation_method SHELXL-97
_cell_angle_alpha 90.00
_cell_angle_beta 90.00
_cell_angle_gamma 90.00
_cell_formula_units_Z 4
_cell_length_a 11.465(2)
_cell_length_b 14.463(3)
_cell_length_c 26.036(5)
_cell_measurement_reflns_used 29854
_cell_measurement_temperature 98(2)
_cell_measurement_theta_max 40.3
_cell_measurement_theta_min 2.7
_cell_volume 4317.2(14)
_computing_cell_refinement
;
CrystalClear-SM Expert 2.0 r5 (Rigaku, 2010)
;
_computing_data_collection
;
CrystalClear-SM Expert 2.0 r5 (Rigaku, 2010)
;
_computing_data_reduction
;
CrystalClear-SM Expert 2.0 r5 (Rigaku, 2010)
;
_computing_publication_material 'publCIF (Westrip, 2010)'
_computing_structure_refinement 'SHELXL-97 (Sheldrick, 1997)'
_computing_structure_solution 'SHELXS-97 (Sheldrick, 1990)'
_diffrn_ambient_temperature 98(2)
_diffrn_detector_area_resol_mean 28.5714
_diffrn_measured_fraction_theta_full 0.998
_diffrn_measured_fraction_theta_max 0.998
_diffrn_measurement_device_type
;
Saturn724 (2x2 bin mode)
;
_diffrn_measurement_method \w
_diffrn_radiation_monochromator graphite
_diffrn_radiation_source 'sealed tube'
_diffrn_radiation_type MoK\a
_diffrn_radiation_wavelength 0.71073
_diffrn_reflns_av_R_equivalents 0.0280
_diffrn_reflns_av_sigmaI/netI 0.0420
_diffrn_reflns_limit_h_max 13
_diffrn_reflns_limit_h_min -14
_diffrn_reflns_limit_k_max 18
_diffrn_reflns_limit_k_min -15
_diffrn_reflns_limit_l_max 33
_diffrn_reflns_limit_l_min -33
_diffrn_reflns_number 22876
_diffrn_reflns_reduction_process 'Lp corrections applied'
_diffrn_reflns_theta_full 27.50
_diffrn_reflns_theta_max 27.50
_diffrn_reflns_theta_min 2.27
_diffrn_standards_decay_% <1
_diffrn_standards_interval_count 0
_diffrn_standards_number 0
_exptl_absorpt_coefficient_mu 0.559
_exptl_absorpt_correction_T_max 1.000
_exptl_absorpt_correction_T_min 0.882
_exptl_absorpt_correction_type multi-scan
_exptl_absorpt_process_details 'ABSCOR (Higashi, 1995)'
_exptl_crystal_colour blue
_exptl_crystal_density_diffrn 1.257
_exptl_crystal_density_method 'not measured'
_exptl_crystal_description chip
_exptl_crystal_F_000 1724
_exptl_crystal_size_max 0.23
_exptl_crystal_size_mid 0.18
_exptl_crystal_size_min 0.13
_refine_diff_density_max 0.379
_refine_diff_density_min -0.364
_refine_diff_density_rms 0.054
_refine_ls_abs_structure_details 'Flack H D (1983), Acta Cryst. A39, 876-881'
_refine_ls_abs_structure_Flack 0.021(11)
_refine_ls_extinction_method none
_refine_ls_goodness_of_fit_ref 1.002
_refine_ls_hydrogen_treatment mixed
_refine_ls_matrix_type full
_refine_ls_number_parameters 514
_refine_ls_number_reflns 9872
_refine_ls_number_restraints 0
_refine_ls_restrained_S_all 1.002
_refine_ls_R_factor_all 0.0371
_refine_ls_R_factor_gt 0.0355
_refine_ls_shift/su_max 0.012
_refine_ls_shift/su_mean 0.000
_refine_ls_structure_factor_coef Fsqd
_refine_ls_weighting_details 'calc w=1/[\s^2^(Fo^2^)+(0.0350P)^2^+2.5000P] where P=(Fo^2^+2Fc^2^)/3'
_refine_ls_weighting_scheme calc
_refine_ls_wR_factor_gt 0.0859
_refine_ls_wR_factor_ref 0.0872
_reflns_number_gt 9527
_reflns_number_total 9872
_reflns_threshold_expression >2sigma(I)
_cod_data_source_file om3010756_si_002.cif
_cod_data_source_block '[CoCl2(IMes)2]'
_cod_original_cell_volume 4317.3(15)
_cod_original_sg_symbol_H-M 'P 2(1)2(1)2(1)'
_cod_database_code 4079947

loop_
_symmetry_equiv_pos_as_xyz
'x, y, z'
'-x+1/2, -y, z+1/2'
'-x, y+1/2, -z+1/2'
'x+1/2, -y+1/2, -z'

loop_
_atom_site_label
_atom_site_type_symbol
_atom_site_fract_x
_atom_site_fract_y
_atom_site_fract_z
_atom_site_U_iso_or_equiv
_atom_site_adp_type
_atom_site_occupancy
_atom_site_symmetry_multiplicity
_atom_site_calc_flag
_atom_site_refinement_flags
Co1 Co 0.00565(2) 0.613144(18) 0.158897(11) 0.01626(7) Uani 1 1 d .
Cl2 Cl 0.16497(5) 0.63935(4) 0.20866(2) 0.02304(12) Uani 1 1 d .
Cl1 Cl -0.11486(5) 0.73247(4) 0.17933(2) 0.02278(11) Uani 1 1 d .
N1 N -0.14025(15) 0.46533(12) 0.21780(7) 0.0178(4) Uani 1 1 d .
N3 N -0.03644(16) 0.63686(14) 0.03883(7) 0.0210(4) Uani 1 1 d .
C13 C 0.12265(18) 0.38931(15) 0.15951(9) 0.0190(4) Uani 1 1 d .
N2 N 0.01675(16) 0.40655(12) 0.18779(7) 0.0184(4) Uani 1 1 d .
C4 C -0.23771(19) 0.52415(15) 0.23088(9) 0.0184(4) Uani 1 1 d .
C26 C -0.2373(2) 0.57353(16) 0.04428(9) 0.0198(4) Uani 1 1 d .
C22 C 0.03292(18) 0.64404(15) 0.08143(8) 0.0175(4) Uani 1 1 d .
N4 N 0.11304(17) 0.70939(13) 0.06749(7) 0.0198(4) Uani 1 1 d .
C2 C -0.1320(2) 0.37570(16) 0.23759(9) 0.0227(5) Uani 1 1 d .
H2A H -0.1846 0.3471 0.2596 0.027 Uiso 1 1 calc R
C23 C -0.0010(3) 0.69764(17) 0.00019(9) 0.0311(5) Uani 1 1 d .
H23A H -0.0355 0.7053 -0.0318 0.037 Uiso 1 1 calc R
C5 C -0.3419(2) 0.51047(16) 0.20459(9) 0.0214(5) Uani 1 1 d .
C18 C 0.1131(2) 0.36230(15) 0.10834(9) 0.0208(4) Uani 1 1 d .
C9 C -0.2265(2) 0.58607(16) 0.27143(9) 0.0220(5) Uani 1 1 d .
C3 C -0.0336(2) 0.33901(16) 0.21863(9) 0.0238(5) Uani 1 1 d .
H3A H -0.0047 0.2800 0.2249 0.029 Uiso 1 1 calc R
C25 C -0.1230(2) 0.56800(16) 0.02573(9) 0.0202(5) Uani 1 1 d .
C34 C 0.21188(19) 0.74272(16) 0.09654(8) 0.0194(4) Uani 1 1 d .
C16 C 0.3235(2) 0.34113(16) 0.10619(10) 0.0239(5) Uani 1 1 d .
C28 C -0.2912(2) 0.44642(17) -0.01238(10) 0.0230(5) Uani 1 1 d .
C39 C 0.2090(2) 0.83396(16) 0.11475(9) 0.0246(5) Uani 1 1 d .
C36 C 0.4061(2) 0.7231(2) 0.12735(10) 0.0297(6) Uani 1 1 d .
H36A H 0.4715 0.6861 0.1322 0.036 Uiso 1 1 calc R
C19 C 0.2385(2) 0.41477(17) 0.24161(9) 0.0236(5) Uani 1 1 d .
H19A H 0.3190 0.4138 0.2518 0.035 Uiso 1 1 calc R
H19B H 0.1958 0.3700 0.2612 0.035 Uiso 1 1 calc R
H19C H 0.2067 0.4752 0.2477 0.035 Uiso 1 1 calc R
C30 C -0.0911(2) 0.50170(17) -0.01088(10) 0.0236(5) Uani 1 1 d .
C17 C 0.2153(2) 0.33918(16) 0.08225(9) 0.0235(5) Uani 1 1 d .
H17A H 0.2108 0.3220 0.0479 0.028 Uiso 1 1 calc R
C8 C -0.3263(2) 0.63503(16) 0.28618(9) 0.0258(5) Uani 1 1 d .
H8A H -0.3214 0.6764 0.3134 0.031 Uiso 1 1 calc R
C14 C 0.22935(19) 0.39177(16) 0.18519(9) 0.0198(4) Uani 1 1 d .
C27 C -0.3189(2) 0.51150(16) 0.02463(9) 0.0219(5) Uani 1 1 d .
H27A H -0.3950 0.5139 0.0369 0.026 Uiso 1 1 calc R
C15 C 0.32860(19) 0.36802(15) 0.15765(9) 0.0212(4) Uani 1 1 d .
H15A H 0.4007 0.3701 0.1740 0.025 Uiso 1 1 calc R
C21 C -0.0046(2) 0.35295(17) 0.08298(9) 0.0278(5) Uani 1 1 d .
H21A H 0.0056 0.3340 0.0479 0.042 Uiso 1 1 calc R
H21B H -0.0442 0.4114 0.0839 0.042 Uiso 1 1 calc R
H21C H -0.0500 0.3075 0.1010 0.042 Uiso 1 1 calc R
C6 C -0.4392(2) 0.56152(17) 0.22058(10) 0.0257(5) Uani 1 1 d .
H6A H -0.5098 0.5537 0.2036 0.031 Uiso 1 1 calc R
C12 C -0.1118(2) 0.60004(18) 0.29836(10) 0.0260(5) Uani 1 1 d .
C7 C -0.4327(2) 0.62356(18) 0.26120(10) 0.0278(5) Uani 1 1 d .
C1 C -0.04826(19) 0.48616(15) 0.18675(9) 0.0180(4) Uani 1 1 d .
C32 C -0.3819(2) 0.38233(19) -0.03417(10) 0.0309(5) Uani 1 1 d .
H32A H -0.4558 0.3946 -0.0182 0.046 Uiso 1 1 calc R
H32B H -0.3597 0.3194 -0.0276 0.046 Uiso 1 1 calc R
H32C H -0.3881 0.3920 -0.0705 0.046 Uiso 1 1 calc R
C35 C 0.3097(2) 0.68659(17) 0.10173(9) 0.0224(5) Uani 1 1 d .
C31 C -0.2733(2) 0.64455(19) 0.08352(10) 0.0258(5) Uani 1 1 d .
C10 C -0.3512(2) 0.44231(17) 0.16093(10) 0.0262(5) Uani 1 1 d .
H10A H -0.2769 0.4133 0.1555 0.039 Uiso 1 1 calc R
H10B H -0.3743 0.4742 0.1302 0.039 Uiso 1 1 calc R
H10C H -0.4083 0.3961 0.1692 0.039 Uiso 1 1 calc R
C29 C -0.1761(2) 0.44230(17) -0.02953(10) 0.0254(5) Uani 1 1 d .
H29A H -0.1557 0.3985 -0.0541 0.030 Uiso 1 1 calc R
C24 C 0.0924(2) 0.74280(19) 0.01816(10) 0.0299(6) Uani 1 1 d .
H24A H 0.1352 0.7878 0.0010 0.036 Uiso 1 1 calc R
C44 C -0.1783(2) 0.9842(2) 0.07383(11) 0.0303(6) Uani 1 1 d .
H44A H -0.1681 0.9270 0.0582 0.036 Uiso 1 1 calc R
C45 C -0.1910(2) 1.0636(2) 0.04402(10) 0.0302(6) Uani 1 1 d .
H45A H -0.1886 1.0596 0.0084 0.036 Uiso 1 1 calc R
C20 C 0.4330(2) 0.31373(19) 0.07767(11) 0.0323(6) Uani 1 1 d .
H20A H 0.4135 0.2977 0.0429 0.049 Uiso 1 1 calc R
H20B H 0.4682 0.2615 0.0943 0.049 Uiso 1 1 calc R
H20C H 0.4868 0.3646 0.0776 0.049 Uiso 1 1 calc R
C42 C 0.1014(2) 0.89217(19) 0.11008(11) 0.0352(6) Uani 1 1 d .
H42A H 0.0418 0.8577 0.0927 0.053 Uiso 1 1 calc R
H42B H 0.1191 0.9471 0.0909 0.053 Uiso 1 1 calc R
H42C H 0.0745 0.9090 0.1437 0.053 Uiso 1 1 calc R
C37 C 0.4071(2) 0.8138(2) 0.14593(10) 0.0335(6) Uani 1 1 d .
C38 C 0.3093(2) 0.86702(19) 0.13894(10) 0.0314(6) Uani 1 1 d .
H38A H 0.3099 0.9277 0.1508 0.038 Uiso 1 1 calc R
C46 C -0.2074(2) 1.1487(2) 0.06765(11) 0.0332(6) Uani 1 1 d .
H46A H -0.2168 1.2017 0.0479 0.040 Uiso 1 1 calc R
C43 C -0.1810(2) 0.9908(2) 0.12666(11) 0.0357(6) Uani 1 1 d .
H43A H -0.1724 0.9377 0.1465 0.043 Uiso 1 1 calc R
C40 C 0.3104(2) 0.58871(17) 0.08243(10) 0.0287(5) Uani 1 1 d .
H40A H 0.2374 0.5755 0.0660 0.043 Uiso 1 1 calc R
H40B H 0.3214 0.5472 0.1108 0.043 Uiso 1 1 calc R
H40C H 0.3728 0.5809 0.0582 0.043 Uiso 1 1 calc R
C11 C -0.5398(2) 0.6755(2) 0.27900(13) 0.0409(7) Uani 1 1 d .
H11A H -0.5197 0.7145 0.3075 0.061 Uiso 1 1 calc R
H11B H -0.5986 0.6321 0.2895 0.061 Uiso 1 1 calc R
H11C H -0.5692 0.7127 0.2513 0.061 Uiso 1 1 calc R
C48 C -0.1964(2) 1.0753(2) 0.15040(11) 0.0388(7) Uani 1 1 d .
H48A H -0.1979 1.0792 0.1860 0.047 Uiso 1 1 calc R
C47 C -0.2096(2) 1.1542(2) 0.12083(11) 0.0353(6) Uani 1 1 d .
H47A H -0.2200 1.2112 0.1367 0.042 Uiso 1 1 calc R
C41 C 0.5143(3) 0.8516(3) 0.17237(13) 0.0551(9) Uani 1 1 d .
H41A H 0.5730 0.8043 0.1740 0.083 Uiso 1 1 calc R
H41B H 0.4943 0.8709 0.2065 0.083 Uiso 1 1 calc R
H41C H 0.5437 0.9035 0.1534 0.083 Uiso 1 1 calc R
C33 C 0.0318(2) 0.4937(2) -0.03047(12) 0.0362(6) Uani 1 1 d .
H33A H 0.0362 0.4443 -0.0550 0.054 Uiso 1 1 calc R
H33B H 0.0834 0.4810 -0.0023 0.054 Uiso 1 1 calc R
H33C H 0.0542 0.5507 -0.0466 0.054 Uiso 1 1 calc R
H12A H -0.121(3) 0.645(3) 0.3272(14) 0.054 Uiso 1 1 d .
H12B H -0.054(3) 0.624(3) 0.2745(14) 0.054 Uiso 1 1 d .
H12C H -0.077(3) 0.541(3) 0.3100(13) 0.054 Uiso 1 1 d .
H31A H -0.354(3) 0.655(3) 0.0843(13) 0.054 Uiso 1 1 d .
H31B H -0.256(3) 0.629(3) 0.1200(14) 0.054 Uiso 1 1 d .
H31C H -0.240(3) 0.710(3) 0.0762(14) 0.054 Uiso 1 1 d .

loop_
_atom_site_aniso_label
_atom_site_aniso_U_11
_atom_site_aniso_U_22
_atom_site_aniso_U_33
_atom_site_aniso_U_23
_atom_site_aniso_U_13
_atom_site_aniso_U_12
Co1 0.01834(13) 0.01406(13) 0.01639(13) 0.00095(10) 0.00036(12) -0.00149(11)
Cl2 0.0223(3) 0.0260(3) 0.0208(3) 0.0024(2) -0.0029(2) -0.0054(2)
Cl1 0.0277(3) 0.0183(2) 0.0223(3) -0.0031(2) 0.0006(2) 0.0030(2)
N1 0.0176(9) 0.0139(9) 0.0219(10) 0.0002(7) 0.0019(7) 0.0003(7)
N3 0.0210(9) 0.0220(9) 0.0199(9) 0.0048(8) -0.0022(7) -0.0027(7)
C13 0.0204(10) 0.0143(9) 0.0222(10) 0.0028(9) 0.0016(9) 0.0006(8)
N2 0.0198(9) 0.0157(8) 0.0196(9) 0.0025(7) 0.0000(7) -0.0009(7)
C4 0.0184(10) 0.0154(10) 0.0214(11) 0.0027(8) 0.0041(8) 0.0008(8)
C26 0.0213(11) 0.0203(11) 0.0178(11) 0.0024(9) -0.0018(8) 0.0015(9)
C22 0.0171(10) 0.0158(10) 0.0195(10) -0.0009(8) 0.0013(7) 0.0018(8)
N4 0.0212(9) 0.0195(9) 0.0188(9) 0.0022(7) 0.0012(8) -0.0026(7)
C2 0.0260(12) 0.0178(11) 0.0244(11) 0.0072(9) 0.0034(9) -0.0022(9)
C23 0.0374(13) 0.0328(13) 0.0232(12) 0.0107(10) -0.0035(12) -0.0083(12)
C5 0.0204(11) 0.0187(11) 0.0250(12) 0.0028(9) 0.0010(9) -0.0045(9)
C18 0.0248(11) 0.0156(10) 0.0220(11) 0.0014(8) -0.0009(9) -0.0017(9)
C9 0.0253(12) 0.0208(11) 0.0199(11) 0.0039(9) 0.0023(9) -0.0040(9)
C3 0.0299(13) 0.0171(11) 0.0243(12) 0.0042(9) 0.0028(9) 0.0014(9)
C25 0.0210(11) 0.0220(11) 0.0177(10) 0.0045(9) -0.0053(9) -0.0023(9)
C34 0.0205(11) 0.0204(11) 0.0173(11) 0.0020(8) 0.0024(8) -0.0054(9)
C16 0.0270(12) 0.0154(11) 0.0294(13) -0.0010(9) 0.0069(10) -0.0030(9)
C28 0.0208(11) 0.0203(12) 0.0279(12) 0.0012(9) -0.0025(9) -0.0006(9)
C39 0.0325(13) 0.0199(12) 0.0213(12) 0.0000(9) 0.0067(10) -0.0055(9)
C36 0.0182(12) 0.0454(16) 0.0256(13) 0.0075(11) 0.0033(9) -0.0052(11)
C19 0.0206(11) 0.0270(12) 0.0231(12) 0.0020(9) -0.0011(9) 0.0000(9)
C30 0.0193(11) 0.0259(13) 0.0255(12) 0.0019(9) -0.0014(9) 0.0011(9)
C17 0.0290(12) 0.0184(11) 0.0233(12) -0.0012(9) 0.0020(9) -0.0032(9)
C8 0.0313(12) 0.0194(11) 0.0268(12) -0.0038(9) 0.0074(10) -0.0025(9)
C14 0.0232(11) 0.0162(10) 0.0200(11) 0.0031(9) -0.0008(8) -0.0004(9)
C27 0.0181(11) 0.0232(12) 0.0244(12) 0.0008(9) -0.0004(9) 0.0010(9)
C15 0.0178(10) 0.0172(10) 0.0286(11) 0.0016(9) -0.0003(9) 0.0009(8)
C21 0.0272(12) 0.0285(12) 0.0276(12) -0.0033(9) -0.0066(10) -0.0018(11)
C6 0.0191(11) 0.0253(13) 0.0327(14) 0.0020(10) 0.0003(10) 0.0002(9)
C12 0.0299(12) 0.0254(13) 0.0229(12) -0.0006(10) -0.0004(10) -0.0053(10)
C7 0.0238(12) 0.0239(13) 0.0358(13) 0.0007(11) 0.0083(10) 0.0022(9)
C1 0.0181(10) 0.0182(10) 0.0176(11) 0.0003(8) 0.0002(8) -0.0012(8)
C32 0.0264(12) 0.0269(13) 0.0393(15) -0.0074(11) -0.0039(11) -0.0037(11)
C35 0.0243(12) 0.0245(12) 0.0184(11) 0.0022(9) 0.0045(9) -0.0024(9)
C31 0.0268(12) 0.0277(13) 0.0229(12) -0.0032(10) -0.0005(9) 0.0037(10)
C10 0.0258(12) 0.0281(12) 0.0246(12) -0.0024(10) -0.0005(10) -0.0057(9)
C29 0.0257(12) 0.0233(12) 0.0272(12) -0.0043(10) -0.0016(10) 0.0030(9)
C24 0.0360(14) 0.0305(14) 0.0231(12) 0.0096(10) 0.0004(10) -0.0094(11)
C44 0.0221(12) 0.0364(14) 0.0324(14) -0.0006(11) -0.0022(10) 0.0014(10)
C45 0.0256(13) 0.0397(15) 0.0254(13) -0.0002(11) -0.0045(10) -0.0075(11)
C20 0.0282(13) 0.0321(14) 0.0367(15) -0.0072(12) 0.0105(11) -0.0019(11)
C42 0.0421(15) 0.0214(12) 0.0422(16) 0.0027(12) 0.0124(12) 0.0028(12)
C37 0.0319(14) 0.0454(16) 0.0232(13) 0.0025(11) 0.0010(10) -0.0187(12)
C38 0.0418(15) 0.0264(13) 0.0259(12) -0.0031(10) 0.0060(10) -0.0149(11)
C46 0.0312(13) 0.0364(15) 0.0320(14) 0.0035(12) -0.0011(11) -0.0082(11)
C43 0.0311(14) 0.0426(16) 0.0334(15) 0.0091(12) 0.0018(11) 0.0043(12)
C40 0.0279(13) 0.0254(13) 0.0326(14) -0.0017(10) 0.0073(10) 0.0040(10)
C11 0.0274(14) 0.0394(16) 0.056(2) -0.0086(14) 0.0101(13) 0.0039(11)
C48 0.0365(15) 0.0535(18) 0.0263(14) 0.0029(13) 0.0010(11) -0.0017(13)
C47 0.0343(14) 0.0372(15) 0.0343(15) -0.0060(12) 0.0061(11) -0.0069(12)
C41 0.0421(18) 0.077(2) 0.0461(18) 0.0035(16) -0.0104(14) -0.0335(18)
C33 0.0227(13) 0.0441(16) 0.0417(16) -0.0090(13) 0.0062(11) 0.0024(11)

loop_
_atom_type_symbol
_atom_type_description
_atom_type_scat_dispersion_real
_atom_type_scat_dispersion_imag
_atom_type_scat_source
C C 0.0033 0.0016 'International Tables Vol C Tables 4.2.6.8 and 6.1.1.4'
H H 0.0000 0.0000 'International Tables Vol C Tables 4.2.6.8 and 6.1.1.4'
N N 0.0061 0.0033 'International Tables Vol C Tables 4.2.6.8 and 6.1.1.4'
Cl Cl 0.1484 0.1585 'International Tables Vol C Tables 4.2.6.8 and 6.1.1.4'
Co Co 0.3494 0.9721 'International Tables Vol C Tables 4.2.6.8 and 6.1.1.4'

loop_
_geom_angle_atom_site_label_1
_geom_angle_atom_site_label_2
_geom_angle_atom_site_label_3
_geom_angle
C1 Co1 C22 124.95(9)
C1 Co1 Cl2 100.86(6)
C22 Co1 Cl2 113.24(6)
C1 Co1 Cl1 114.22(7)
C22 Co1 Cl1 98.89(6)
Cl2 Co1 Cl1 103.21(3)
C1 N1 C2 111.81(18)
C1 N1 C4 127.46(19)
C2 N1 C4 120.74(18)
C22 N3 C23 111.52(19)
C22 N3 C25 129.92(19)
C23 N3 C25 117.60(19)
C18 C13 C14 122.3(2)
C18 C13 N2 118.09(19)
C14 C13 N2 119.31(19)
C1 N2 C3 112.07(19)
C1 N2 C13 126.34(18)
C3 N2 C13 121.55(18)
C9 C4 C5 123.0(2)
C9 C4 N1 119.1(2)
C5 C4 N1 117.7(2)
C27 C26 C25 117.8(2)
C27 C26 C31 120.2(2)
C25 C26 C31 122.0(2)
N4 C22 N3 103.17(18)
N4 C22 Co1 120.30(15)
N3 C22 Co1 132.77(16)
C22 N4 C24 111.75(19)
C22 N4 C34 128.22(19)
C24 N4 C34 120.01(19)
C3 C2 N1 106.7(2)
C3 C2 H2A 126.6
N1 C2 H2A 126.6
C24 C23 N3 106.7(2)
C24 C23 H23A 126.6
N3 C23 H23A 126.6
C4 C5 C6 117.5(2)
C4 C5 C10 121.6(2)
C6 C5 C10 120.8(2)
C13 C18 C17 117.9(2)
C13 C18 C21 120.9(2)
C17 C18 C21 121.1(2)
C4 C9 C8 117.3(2)
C4 C9 C12 121.4(2)
C8 C9 C12 121.3(2)
C2 C3 N2 106.5(2)
C2 C3 H3A 126.8
N2 C3 H3A 126.8
C26 C25 C30 121.3(2)
C26 C25 N3 121.5(2)
C30 C25 N3 116.9(2)
C35 C34 C39 122.3(2)
C35 C34 N4 119.2(2)
C39 C34 N4 118.2(2)
C17 C16 C15 118.3(2)
C17 C16 C20 121.1(2)
C15 C16 C20 120.6(2)
C27 C28 C29 118.0(2)
C27 C28 C32 121.5(2)
C29 C28 C32 120.5(2)
C38 C39 C34 117.1(2)
C38 C39 C42 121.5(2)
C34 C39 C42 121.4(2)
C35 C36 C37 121.8(2)
C35 C36 H36A 119.1
C37 C36 H36A 119.1
C14 C19 H19A 109.5
C14 C19 H19B 109.5
H19A C19 H19B 109.5
C14 C19 H19C 109.5
H19A C19 H19C 109.5
H19B C19 H19C 109.5
C29 C30 C25 118.6(2)
C29 C30 C33 119.5(2)
C25 C30 C33 121.9(2)
C16 C17 C18 121.8(2)
C16 C17 H17A 119.1
C18 C17 H17A 119.1
C7 C8 C9 121.9(2)
C7 C8 H8A 119.1
C9 C8 H8A 119.1
C15 C14 C13 117.7(2)
C15 C14 C19 120.0(2)
C13 C14 C19 122.2(2)
C28 C27 C26 122.6(2)
C28 C27 H27A 118.7
C26 C27 H27A 118.7
C14 C15 C16 122.0(2)
C14 C15 H15A 119.0
C16 C15 H15A 119.0
C18 C21 H21A 109.5
C18 C21 H21B 109.5
H21A C21 H21B 109.5
C18 C21 H21C 109.5
H21A C21 H21C 109.5
H21B C21 H21C 109.5
C7 C6 C5 121.6(2)
C7 C6 H6A 119.2
C5 C6 H6A 119.2
C9 C12 H12A 109.9(19)
C9 C12 H12B 110(2)
H12A C12 H12B 109(3)
C9 C12 H12C 112(2)
H12A C12 H12C 112(3)
H12B C12 H12C 103(3)
C6 C7 C8 118.6(2)
C6 C7 C11 120.7(2)
C8 C7 C11 120.6(2)
N1 C1 N2 102.89(18)
N1 C1 Co1 129.45(16)
N2 C1 Co1 126.14(15)
C28 C32 H32A 109.5
C28 C32 H32B 109.5
H32A C32 H32B 109.5
C28 C32 H32C 109.5
H32A C32 H32C 109.5
H32B C32 H32C 109.5
C34 C35 C36 117.7(2)
C34 C35 C40 121.4(2)
C36 C35 C40 120.9(2)
C26 C31 H31A 113(2)
C26 C31 H31B 116(2)
H31A C31 H31B 102(3)
C26 C31 H31C 113(2)
H31A C31 H31C 103(3)
H31B C31 H31C 108(3)
C5 C10 H10A 109.5
C5 C10 H10B 109.5
H10A C10 H10B 109.5
C5 C10 H10C 109.5
H10A C10 H10C 109.5
H10B C10 H10C 109.5
C30 C29 C28 121.8(2)
C30 C29 H29A 119.1
C28 C29 H29A 119.1
C23 C24 N4 106.8(2)
C23 C24 H24A 126.6
N4 C24 H24A 126.6
C43 C44 C45 119.8(3)
C43 C44 H44A 120.1
C45 C44 H44A 120.1
C46 C45 C44 119.8(3)
C46 C45 H45A 120.1
C44 C45 H45A 120.1
C16 C20 H20A 109.5
C16 C20 H20B 109.5
H20A C20 H20B 109.5
C16 C20 H20C 109.5
H20A C20 H20C 109.5
H20B C20 H20C 109.5
C39 C42 H42A 109.5
C39 C42 H42B 109.5
H42A C42 H42B 109.5
C39 C42 H42C 109.5
H42A C42 H42C 109.5
H42B C42 H42C 109.5
C38 C37 C36 118.3(2)
C38 C37 C41 121.5(3)
C36 C37 C41 120.2(3)
C37 C38 C39 122.7(3)
C37 C38 H38A 118.6
C39 C38 H38A 118.6
C47 C46 C45 119.8(3)
C47 C46 H46A 120.1
C45 C46 H46A 120.1
C44 C43 C48 120.7(3)
C44 C43 H43A 119.7
C48 C43 H43A 119.7
C35 C40 H40A 109.5
C35 C40 H40B 109.5
H40A C40 H40B 109.5
C35 C40 H40C 109.5
H40A C40 H40C 109.5
H40B C40 H40C 109.5
C7 C11 H11A 109.5
C7 C11 H11B 109.5
H11A C11 H11B 109.5
C7 C11 H11C 109.5
H11A C11 H11C 109.5
H11B C11 H11C 109.5
C43 C48 C47 119.6(3)
C43 C48 H48A 120.2
C47 C48 H48A 120.2
C48 C47 C46 120.3(3)
C48 C47 H47A 119.8
C46 C47 H47A 119.8
C37 C41 H41A 109.5
C37 C41 H41B 109.5
H41A C41 H41B 109.5
C37 C41 H41C 109.5
H41A C41 H41C 109.5
H41B C41 H41C 109.5
C30 C33 H33A 109.5
C30 C33 H33B 109.5
H33A C33 H33B 109.5
C30 C33 H33C 109.5
H33A C33 H33C 109.5
H33B C33 H33C 109.5

loop_
_geom_bond_atom_site_label_1
_geom_bond_atom_site_label_2
_geom_bond_distance
Co1 C1 2.069(2)
Co1 C22 2.089(2)
Co1 Cl2 2.2713(7)
Co1 Cl1 2.2738(7)
N1 C1 1.363(3)
N1 C2 1.398(3)
N1 C4 1.445(3)
N3 C22 1.369(3)
N3 C23 1.396(3)
N3 C25 1.447(3)
C13 C18 1.393(3)
C13 C14 1.395(3)
C13 N2 1.442(3)
N2 C1 1.372(3)
N2 C3 1.390(3)
C4 C9 1.390(3)
C4 C5 1.391(3)
C26 C27 1.394(3)
C26 C25 1.399(3)
C26 C31 1.507(3)
C22 N4 1.367(3)
N4 C24 1.392(3)
N4 C34 1.445(3)
C2 C3 1.341(3)
C2 H2A 0.9300
C23 C24 1.339(4)
C23 H23A 0.9300
C5 C6 1.401(3)
C5 C10 1.508(3)
C18 C17 1.395(3)
C18 C21 1.508(3)
C9 C8 1.399(3)
C9 C12 1.504(3)
C3 H3A 0.9300
C25 C30 1.401(3)
C34 C35 1.392(3)
C34 C39 1.403(3)
C16 C17 1.389(3)
C16 C15 1.396(3)
C16 C20 1.511(3)
C28 C27 1.384(3)
C28 C29 1.395(3)
C28 C32 1.504(3)
C39 C38 1.395(4)
C39 C42 1.499(4)
C36 C35 1.394(3)
C36 C37 1.398(4)
C36 H36A 0.9300
C19 C14 1.510(3)
C19 H19A 0.9600
C19 H19B 0.9600
C19 H19C 0.9600
C30 C29 1.387(3)
C30 C33 1.502(3)
C17 H17A 0.9300
C8 C7 1.393(4)
C8 H8A 0.9300
C14 C15 1.388(3)
C27 H27A 0.9300
C15 H15A 0.9300
C21 H21A 0.9600
C21 H21B 0.9600
C21 H21C 0.9600
C6 C7 1.389(4)
C6 H6A 0.9300
C12 H12A 1.00(4)
C12 H12B 0.97(4)
C12 H12C 1.00(4)
C7 C11 1.512(3)
C32 H32A 0.9600
C32 H32B 0.9600
C32 H32C 0.9600
C35 C40 1.502(3)
C31 H31A 0.93(4)
C31 H31B 0.99(4)
C31 H31C 1.04(4)
C10 H10A 0.9600
C10 H10B 0.9600
C10 H10C 0.9600
C29 H29A 0.9300
C24 H24A 0.9300
C44 C43 1.379(4)
C44 C45 1.393(4)
C44 H44A 0.9300
C45 C46 1.388(4)
C45 H45A 0.9300
C20 H20A 0.9600
C20 H20B 0.9600
C20 H20C 0.9600
C42 H42A 0.9600
C42 H42B 0.9600
C42 H42C 0.9600
C37 C38 1.372(4)
C37 C41 1.511(4)
C38 H38A 0.9300
C46 C47 1.387(4)
C46 H46A 0.9300
C43 C48 1.381(4)
C43 H43A 0.9300
C40 H40A 0.9600
C40 H40B 0.9600
C40 H40C 0.9600
C11 H11A 0.9600
C11 H11B 0.9600
C11 H11C 0.9600
C48 C47 1.386(4)
C48 H48A 0.9300
C47 H47A 0.9300
C41 H41A 0.9600
C41 H41B 0.9600
C41 H41C 0.9600
C33 H33A 0.9600
C33 H33B 0.9600
C33 H33C 0.9600
